data_4067437
loop_
_publ_author_name
'Luo, Ding'
'Li, Yongxin'
'Pullarkat, Sumod A.'
'Cockle, Kirsty E.'
'Leung, Pak-Hing'

_publ_section_title
;
 Syntheses of Bimetallic Zwitterionic Complexes Containing Stereogenic
 Bifunctionalized Phosphine through Stepwise Insertion and Hydration
 Reactions
;
_journal_issue 4
_journal_name_full Organometallics
_journal_page_first 893
_journal_paper_doi 10.1021/om900958p
_journal_volume 29
_journal_year 2010
_chemical_formula_sum 'C28 H31 Cl5 N P Pd Ru'
_chemical_formula_weight 797.23
_chemical_name_systematic
;

 ?

;
_space_group_IT_number 14
_symmetry_cell_setting monoclinic
_symmetry_space_group_name_Hall '-P 2yn'
_symmetry_space_group_name_H-M 'P 1 21/n 1'
_atom_sites_solution_hydrogens geom
_atom_sites_solution_primary direct
_atom_sites_solution_secondary difmap
_audit_creation_method SHELXL-97
_cell_angle_alpha 90.00
_cell_angle_beta 102.418(2)
_cell_angle_gamma 90.00
_cell_formula_units_Z 4
_cell_length_a 15.5945(6)
_cell_length_b 12.6641(5)
_cell_length_c 15.7896(6)
_cell_measurement_reflns_used 9614
_cell_measurement_temperature 173(2)
_cell_measurement_theta_max 30.59
_cell_measurement_theta_min 2.31
_cell_volume 3045.3(2)
_computing_cell_refinement 'Bruker SMART'
_computing_data_collection 'Bruker SMART'
_computing_data_reduction 'Bruker SAINT'
_computing_molecular_graphics 'Bruker SHELXTL'
_computing_publication_material 'Bruker SHELXTL'
_computing_structure_refinement 'SHELXL-97 (Sheldrick, 1997)'
_computing_structure_solution 'SHELXS-97 (Sheldrick, 1990)'
_diffrn_ambient_temperature 173(2)
_diffrn_measured_fraction_theta_full 0.988
_diffrn_measured_fraction_theta_max 0.988
_diffrn_measurement_device_type 'CCD area detector'
_diffrn_measurement_method 'phi and omega scans'
_diffrn_radiation_monochromator graphite
_diffrn_radiation_source 'fine-focus sealed tube'
_diffrn_radiation_type MoK\a
_diffrn_radiation_wavelength 0.71073
_diffrn_reflns_av_R_equivalents 0.0272
_diffrn_reflns_av_sigmaI/netI 0.0154
_diffrn_reflns_limit_h_max 22
_diffrn_reflns_limit_h_min -22
_diffrn_reflns_limit_k_max 18
_diffrn_reflns_limit_k_min -18
_diffrn_reflns_limit_l_max 22
_diffrn_reflns_limit_l_min -22
_diffrn_reflns_number 69524
_diffrn_reflns_theta_full 30.67
_diffrn_reflns_theta_max 30.67
_diffrn_reflns_theta_min 2.07
_exptl_absorpt_coefficient_mu 1.597
_exptl_absorpt_correction_T_max 0.8566
_exptl_absorpt_correction_T_min 0.6909
_exptl_absorpt_correction_type multi-scan
_exptl_crystal_colour brown
_exptl_crystal_density_diffrn 1.739
_exptl_crystal_density_method 'not measured'
_exptl_crystal_description fragment
_exptl_crystal_F_000 1584
_exptl_crystal_size_max 0.25
_exptl_crystal_size_mid 0.15
_exptl_crystal_size_min 0.10
_refine_diff_density_max 0.989
_refine_diff_density_min -0.650
_refine_diff_density_rms 0.077
_refine_ls_extinction_method none
_refine_ls_goodness_of_fit_ref 1.045
_refine_ls_hydrogen_treatment constr
_refine_ls_matrix_type full
_refine_ls_number_parameters 338
_refine_ls_number_reflns 9317
_refine_ls_number_restraints 0
_refine_ls_restrained_S_all 1.045
_refine_ls_R_factor_all 0.0313
_refine_ls_R_factor_gt 0.0256
_refine_ls_shift/su_max 0.002
_refine_ls_shift/su_mean 0.000
_refine_ls_structure_factor_coef Fsqd
_refine_ls_weighting_details 'calc w=1/[\s^2^(Fo^2^)+(0.0256P)^2^+3.6492P] where P=(Fo^2^+2Fc^2^)/3'
_refine_ls_weighting_scheme calc
_refine_ls_wR_factor_gt 0.0614
_refine_ls_wR_factor_ref 0.0655
_reflns_number_gt 8284
_reflns_number_total 9317
_reflns_threshold_expression >2sigma(I)
_cod_data_source_file om900958p_si_003.cif
_cod_data_source_block leung116m
_cod_depositor_comments
;
The following automatic conversions were performed:

'_symmetry_cell_setting' value 'Monoclinic' changed to 'monoclinic'
according to /home/saulius/struct/CIF-dictionaries/cif_core.dic
dictionary named 'cif_core.dic' version 2.4.1 from 2010-06-29.

Automatic conversion script
Id: cif_fix_values 1715 2011-07-08 13:25:40Z adriana 
;
_cod_original_sg_symbol_H-M P2(1)/n
_cod_database_code 4067437

loop_
_symmetry_equiv_pos_as_xyz
'x, y, z'
'-x+1/2, y+1/2, -z+1/2'
'-x, -y, -z'
'x-1/2, -y-1/2, z-1/2'

loop_
_atom_site_label
_atom_site_type_symbol
_atom_site_fract_x
_atom_site_fract_y
_atom_site_fract_z
_atom_site_U_iso_or_equiv
_atom_site_adp_type
_atom_site_occupancy
_atom_site_symmetry_multiplicity
_atom_site_calc_flag
_atom_site_refinement_flags
Pd1 Pd 0.700882(9) 0.789516(11) 0.115638(9) 0.02221(4) Uani 1 1 d .
Ru1 Ru 0.669962(10) 0.550645(12) -0.055853(11) 0.02689(4) Uani 1 1 d .
Cl1 Cl 0.57692(4) 0.66827(4) -0.15506(4) 0.03995(12) Uani 1 1 d .
Cl2 Cl 0.62134(4) 0.63889(4) 0.06022(4) 0.03634(11) Uani 1 1 d .
Cl3 Cl 0.66229(5) 0.74404(5) 0.25078(4) 0.04592(15) Uani 1 1 d .
Cl4 Cl 0.54873(6) 0.47860(7) 0.61423(6) 0.0718(2) Uani 1 1 d .
Cl5 Cl 0.63854(6) 0.66659(10) 0.57049(7) 0.0804(3) Uani 1 1 d .
N1 N 0.77109(12) 0.92419(15) 0.17002(11) 0.0309(4) Uani 1 1 d .
P1 P 0.77438(3) 0.68557(4) -0.03029(3) 0.02178(9) Uani 1 1 d .
C1 C 0.7619(2) 0.4236(2) -0.0123(3) 0.0839(15) Uani 1 1 d .
H1 H 0.8195 0.4371 0.0283 0.101 Uiso 1 1 calc R
C2 C 0.6856(3) 0.4052(2) 0.0187(2) 0.0640(9) Uani 1 1 d .
H2 H 0.6884 0.4082 0.0825 0.077 Uiso 1 1 calc R
C3 C 0.6056(2) 0.3972(2) -0.0372(3) 0.0665(10) Uani 1 1 d .
H3 H 0.5519 0.3990 -0.0122 0.080 Uiso 1 1 calc R
C4 C 0.5959(3) 0.4106(2) -0.1199(3) 0.0718(11) Uani 1 1 d .
H4 H 0.5353 0.4220 -0.1552 0.086 Uiso 1 1 calc R
C5 C 0.6640(4) 0.4327(2) -0.1562(2) 0.0779(13) Uani 1 1 d .
H5 H 0.6519 0.4561 -0.2181 0.093 Uiso 1 1 calc R
C6 C 0.7507(3) 0.4394(2) -0.1067(4) 0.0943(18) Uani 1 1 d .
H6 H 0.8004 0.4632 -0.1329 0.113 Uiso 1 1 calc R
C7 C 0.85507(14) 0.65450(16) 0.06374(14) 0.0305(4) Uani 1 1 d .
C8 C 0.90822(16) 0.6289(2) 0.12608(16) 0.0394(5) Uani 1 1 d .
C9 C 0.9752(2) 0.5989(3) 0.2019(2) 0.0635(9) Uani 1 1 d .
H9A H 1.0321 0.5929 0.1855 0.095 Uiso 1 1 calc R
H9B H 0.9596 0.5309 0.2240 0.095 Uiso 1 1 calc R
H9C H 0.9787 0.6529 0.2470 0.095 Uiso 1 1 calc R
C10 C 0.84194(14) 0.69247(15) -0.11144(13) 0.0279(4) Uani 1 1 d .
C11 C 0.93281(15) 0.71286(19) -0.08661(15) 0.0365(5) Uani 1 1 d .
H11 H 0.9593 0.7241 -0.0273 0.044 Uiso 1 1 calc R
C12 C 0.98383(16) 0.7165(2) -0.14928(17) 0.0423(5) Uani 1 1 d .
H12 H 1.0449 0.7308 -0.1327 0.051 Uiso 1 1 calc R
C13 C 0.94509(17) 0.69922(19) -0.23589(16) 0.0390(5) Uani 1 1 d .
H13 H 0.9797 0.7023 -0.2785 0.047 Uiso 1 1 calc R
C14 C 0.85722(16) 0.67778(17) -0.26010(14) 0.0347(4) Uani 1 1 d .
H14 H 0.8311 0.6655 -0.3194 0.042 Uiso 1 1 calc R
C15 C 0.80600(15) 0.67392(17) -0.19815(14) 0.0320(4) Uani 1 1 d .
H15 H 0.7452 0.6583 -0.2157 0.038 Uiso 1 1 calc R
C16 C 0.73028(11) 0.80999(14) -0.00145(11) 0.0212(3) Uani 1 1 d .
C17 C 0.70346(12) 0.89122(14) -0.05570(11) 0.0224(3) Uani 1 1 d .
C18 C 0.71228(15) 0.89852(17) -0.14932(13) 0.0309(4) Uani 1 1 d .
H18A H 0.7703 0.8728 -0.1541 0.046 Uiso 1 1 calc R
H18B H 0.7054 0.9722 -0.1686 0.046 Uiso 1 1 calc R
H18C H 0.6668 0.8552 -0.1858 0.046 Uiso 1 1 calc R
C19 C 0.65978(12) 0.98434(14) -0.02566(12) 0.0233(3) Uani 1 1 d .
C20 C 0.57911(13) 1.01939(17) -0.07557(14) 0.0297(4) Uani 1 1 d .
H20 H 0.5541 0.9839 -0.1281 0.036 Uiso 1 1 calc R
C21 C 0.53525(15) 1.10497(18) -0.04953(16) 0.0361(5) Uani 1 1 d .
H21 H 0.4798 1.1260 -0.0830 0.043 Uiso 1 1 calc R
C22 C 0.57254(16) 1.15937(17) 0.02512(17) 0.0388(5) Uani 1 1 d .
H22 H 0.5425 1.2173 0.0436 0.047 Uiso 1 1 calc R
C23 C 0.65402(16) 1.12904(17) 0.07299(16) 0.0361(5) Uani 1 1 d .
H23 H 0.6807 1.1688 0.1227 0.043 Uiso 1 1 calc R
C24 C 0.69779(13) 1.04056(15) 0.04934(13) 0.0266(4) Uani 1 1 d .
C25 C 0.78395(13) 1.00602(17) 0.10477(13) 0.0299(4) Uani 1 1 d .
H25A H 0.8145 1.0680 0.1355 0.036 Uiso 1 1 calc R
H25B H 0.8214 0.9765 0.0673 0.036 Uiso 1 1 calc R
C26 C 0.7255(2) 0.9770(2) 0.23338(16) 0.0470(6) Uani 1 1 d .
H26A H 0.7227 0.9281 0.2809 0.070 Uiso 1 1 calc R
H26B H 0.6658 0.9969 0.2038 0.070 Uiso 1 1 calc R
H26C H 0.7582 1.0404 0.2568 0.070 Uiso 1 1 calc R
C27 C 0.85888(17) 0.8883(2) 0.21778(17) 0.0479(6) Uani 1 1 d .
H27A H 0.8925 0.9491 0.2455 0.072 Uiso 1 1 calc R
H27B H 0.8902 0.8553 0.1772 0.072 Uiso 1 1 calc R
H27C H 0.8518 0.8370 0.2622 0.072 Uiso 1 1 calc R
C28 C 0.5503(2) 0.6165(3) 0.6125(2) 0.0580(7) Uani 1 1 d .
H28A H 0.5551 0.6435 0.6722 0.070 Uiso 1 1 calc R
H28B H 0.4942 0.6425 0.5766 0.070 Uiso 1 1 calc R

loop_
_atom_site_aniso_label
_atom_site_aniso_U_11
_atom_site_aniso_U_22
_atom_site_aniso_U_33
_atom_site_aniso_U_23
_atom_site_aniso_U_13
_atom_site_aniso_U_12
Pd1 0.02240(7) 0.02499(7) 0.02000(7) 0.00536(5) 0.00622(5) 0.00464(5)
Ru1 0.02770(8) 0.02020(7) 0.03192(8) 0.00070(5) 0.00455(6) -0.00318(5)
Cl1 0.0361(3) 0.0315(2) 0.0440(3) -0.0020(2) -0.0097(2) 0.0018(2)
Cl2 0.0361(3) 0.0320(2) 0.0462(3) -0.0008(2) 0.0207(2) -0.0083(2)
Cl3 0.0623(4) 0.0475(3) 0.0360(3) 0.0168(2) 0.0285(3) 0.0152(3)
Cl4 0.0784(6) 0.0635(5) 0.0627(5) 0.0012(4) -0.0087(4) 0.0074(4)
Cl5 0.0598(5) 0.1022(8) 0.0756(6) 0.0096(5) 0.0061(4) -0.0090(5)
N1 0.0336(9) 0.0358(9) 0.0216(8) -0.0028(7) 0.0026(6) -0.0009(7)
P1 0.0221(2) 0.0219(2) 0.0211(2) 0.00074(16) 0.00400(16) -0.00053(16)
C1 0.0480(17) 0.0229(12) 0.154(4) -0.0145(18) -0.037(2) 0.0094(11)
C2 0.115(3) 0.0252(11) 0.0491(16) 0.0092(11) 0.0116(17) 0.0046(15)
C3 0.0608(19) 0.0269(12) 0.114(3) 0.0042(15) 0.024(2) -0.0104(12)
C4 0.074(2) 0.0330(14) 0.091(3) -0.0208(16) -0.020(2) 0.0004(14)
C5 0.154(4) 0.0339(14) 0.0448(17) -0.0040(12) 0.020(2) 0.030(2)
C6 0.101(3) 0.0198(12) 0.197(5) 0.0086(19) 0.110(4) 0.0110(15)
C7 0.0296(9) 0.0281(9) 0.0314(10) 0.0016(8) 0.0015(8) 0.0012(7)
C8 0.0412(12) 0.0402(12) 0.0343(11) 0.0055(9) 0.0024(9) -0.0005(10)
C9 0.0624(18) 0.066(2) 0.0492(16) 0.0149(14) -0.0169(14) 0.0007(15)
C10 0.0338(10) 0.0241(8) 0.0288(9) -0.0026(7) 0.0129(8) -0.0023(7)
C11 0.0358(11) 0.0443(12) 0.0300(10) -0.0060(9) 0.0081(9) -0.0077(9)
C12 0.0356(11) 0.0508(14) 0.0431(13) -0.0068(11) 0.0144(10) -0.0090(10)
C13 0.0503(13) 0.0362(11) 0.0362(11) -0.0016(9) 0.0218(10) -0.0001(10)
C14 0.0487(12) 0.0290(10) 0.0263(10) -0.0029(8) 0.0074(9) 0.0022(9)
C15 0.0376(11) 0.0295(9) 0.0281(10) -0.0024(8) 0.0056(8) 0.0027(8)
C16 0.0215(7) 0.0221(8) 0.0196(8) -0.0005(6) 0.0035(6) -0.0015(6)
C17 0.0245(8) 0.0223(8) 0.0201(8) 0.0001(6) 0.0042(6) -0.0034(6)
C18 0.0424(11) 0.0299(9) 0.0213(9) 0.0046(7) 0.0088(8) 0.0034(8)
C19 0.0256(8) 0.0211(8) 0.0241(8) 0.0054(6) 0.0074(7) -0.0018(6)
C20 0.0291(9) 0.0314(10) 0.0285(9) 0.0089(8) 0.0061(8) 0.0006(8)
C21 0.0323(10) 0.0343(11) 0.0449(12) 0.0175(9) 0.0153(9) 0.0079(8)
C22 0.0456(12) 0.0252(9) 0.0522(14) 0.0084(9) 0.0252(11) 0.0071(9)
C23 0.0456(12) 0.0244(9) 0.0414(12) -0.0049(8) 0.0163(10) -0.0019(8)
C24 0.0293(9) 0.0231(8) 0.0285(9) -0.0001(7) 0.0089(7) -0.0027(7)
C25 0.0310(9) 0.0308(10) 0.0275(9) -0.0067(7) 0.0054(8) -0.0053(8)
C26 0.0694(17) 0.0446(13) 0.0315(12) -0.0105(10) 0.0211(12) -0.0024(12)
C27 0.0371(12) 0.0623(17) 0.0363(12) 0.0034(11) -0.0097(10) -0.0033(11)
C28 0.0569(17) 0.0621(19) 0.0544(17) 0.0048(14) 0.0109(14) 0.0128(14)

loop_
_atom_type_symbol
_atom_type_description
_atom_type_scat_dispersion_real
_atom_type_scat_dispersion_imag
_atom_type_scat_source
C C 0.0033 0.0016 'International Tables Vol C Tables 4.2.6.8 and 6.1.1.4'
H H 0.0000 0.0000 'International Tables Vol C Tables 4.2.6.8 and 6.1.1.4'
N N 0.0061 0.0033 'International Tables Vol C Tables 4.2.6.8 and 6.1.1.4'
P P 0.1023 0.0942 'International Tables Vol C Tables 4.2.6.8 and 6.1.1.4'
Cl Cl 0.1484 0.1585 'International Tables Vol C Tables 4.2.6.8 and 6.1.1.4'
Ru Ru -1.2594 0.8363 'International Tables Vol C Tables 4.2.6.8 and 6.1.1.4'
Pd Pd -0.9988 1.0072 'International Tables Vol C Tables 4.2.6.8 and 6.1.1.4'

loop_
_geom_angle_atom_site_label_1
_geom_angle_atom_site_label_2
_geom_angle_atom_site_label_3
_geom_angle
C16 Pd1 N1 93.95(7)
C16 Pd1 Cl2 88.20(5)
N1 Pd1 Cl2 177.84(5)
C16 Pd1 Cl3 173.37(5)
N1 Pd1 Cl3 92.26(5)
Cl2 Pd1 Cl3 85.59(2)
C6 Ru1 C5 38.12(18)
C6 Ru1 C1 39.97(18)
C5 Ru1 C1 68.98(15)
C6 Ru1 C2 68.97(15)
C5 Ru1 C2 78.06(12)
C1 Ru1 C2 37.67(16)
C6 Ru1 C4 66.39(16)
C5 Ru1 C4 35.41(16)
C1 Ru1 C4 78.29(12)
C2 Ru1 C4 63.83(14)
C6 Ru1 C3 78.23(12)
C5 Ru1 C3 63.05(16)
C1 Ru1 C3 66.30(14)
C2 Ru1 C3 36.12(14)
C4 Ru1 C3 33.63(15)
C6 Ru1 P1 95.80(11)
C5 Ru1 P1 123.37(15)
C1 Ru1 P1 95.68(9)
C2 Ru1 P1 122.31(11)
C4 Ru1 P1 158.71(13)
C3 Ru1 P1 158.37(11)
C6 Ru1 Cl2 153.22(17)
C5 Ru1 Cl2 155.18(15)
C1 Ru1 Cl2 113.50(15)
C2 Ru1 Cl2 89.91(9)
C4 Ru1 Cl2 119.78(13)
C3 Ru1 Cl2 94.56(11)
P1 Ru1 Cl2 81.410(17)
C6 Ru1 Cl1 118.70(17)
C5 Ru1 Cl1 91.48(10)
C1 Ru1 Cl1 158.58(15)
C2 Ru1 Cl1 149.19(11)
C4 Ru1 Cl1 90.92(10)
C3 Ru1 Cl1 113.49(10)
P1 Ru1 Cl1 87.709(19)
Cl2 Ru1 Cl1 87.91(2)
Pd1 Cl2 Ru1 115.80(2)
C27 N1 C26 108.32(19)
C27 N1 C25 108.32(18)
C26 N1 C25 107.53(18)
C27 N1 Pd1 107.51(16)
C26 N1 Pd1 110.64(15)
C25 N1 Pd1 114.35(12)
C7 P1 C16 102.80(9)
C7 P1 C10 100.69(10)
C16 P1 C10 116.16(9)
C7 P1 Ru1 109.00(7)
C16 P1 Ru1 112.99(6)
C10 P1 Ru1 113.55(7)
C2 C1 C6 116.7(3)
C2 C1 Ru1 71.37(16)
C6 C1 Ru1 69.65(17)
C3 C2 C1 120.9(3)
C3 C2 Ru1 74.51(17)
C1 C2 Ru1 70.96(17)
C4 C3 C2 122.2(4)
C4 C3 Ru1 73.16(19)
C2 C3 Ru1 69.37(16)
C3 C4 C5 121.9(4)
C3 C4 Ru1 73.21(18)
C5 C4 Ru1 69.42(19)
C4 C5 C6 121.9(3)
C4 C5 Ru1 75.17(19)
C6 C5 Ru1 70.6(2)
C5 C6 C1 116.2(3)
C5 C6 Ru1 71.28(17)
C1 C6 Ru1 70.38(18)
C8 C7 P1 177.0(2)
C7 C8 C9 178.6(3)
C15 C10 C11 118.36(19)
C15 C10 P1 120.92(16)
C11 C10 P1 120.67(16)
C12 C11 C10 120.0(2)
C13 C12 C11 119.9(2)
C14 C13 C12 120.3(2)
C13 C14 C15 120.2(2)
C10 C15 C14 121.2(2)
C17 C16 P1 125.87(14)
C17 C16 Pd1 125.53(14)
P1 C16 Pd1 106.96(9)
C16 C17 C19 120.21(16)
C16 C17 C18 125.86(17)
C19 C17 C18 113.93(16)
C24 C19 C20 118.63(18)
C24 C19 C17 122.19(17)
C20 C19 C17 119.15(17)
C21 C20 C19 121.2(2)
C22 C21 C20 119.9(2)
C21 C22 C23 119.7(2)
C22 C23 C24 121.2(2)
C19 C24 C23 119.30(19)
C19 C24 C25 120.52(17)
C23 C24 C25 120.17(19)
C24 C25 N1 111.42(16)
Cl4 C28 Cl5 112.24(18)

loop_
_geom_bond_atom_site_label_1
_geom_bond_atom_site_label_2
_geom_bond_distance
Pd1 C16 2.0149(18)
Pd1 N1 2.1073(18)
Pd1 Cl2 2.3402(6)
Pd1 Cl3 2.4083(5)
Ru1 C6 2.156(3)
Ru1 C5 2.165(3)
Ru1 C1 2.166(3)
Ru1 C2 2.171(3)
Ru1 C4 2.235(3)
Ru1 C3 2.236(3)
Ru1 P1 2.3349(5)
Ru1 Cl2 2.4042(6)
Ru1 Cl1 2.4084(6)
Cl4 C28 1.747(3)
Cl5 C28 1.769(3)
N1 C27 1.485(3)
N1 C26 1.503(3)
N1 C25 1.505(3)
P1 C7 1.772(2)
P1 C16 1.8160(19)
P1 C10 1.827(2)
C1 C2 1.400(6)
C1 C6 1.477(7)
C2 C3 1.368(5)
C3 C4 1.293(6)
C4 C5 1.340(6)
C5 C6 1.411(7)
C7 C8 1.187(3)
C8 C9 1.459(3)
C10 C15 1.383(3)
C10 C11 1.411(3)
C11 C12 1.398(3)
C12 C13 1.388(4)
C13 C14 1.368(4)
C14 C15 1.390(3)
C16 C17 1.346(2)
C17 C19 1.490(3)
C17 C18 1.517(3)
C19 C24 1.400(3)
C19 C20 1.405(3)
C20 C21 1.390(3)
C21 C22 1.381(4)
C22 C23 1.386(3)
C23 C24 1.404(3)
C24 C25 1.502(3)
